data_7704403
loop_
_publ_author_name
'Peterson, Madeline'
'Hunt, Camden'
'Wang, Zongheng'
'Heinrich, Shannon E.'
'Wu, Guang'
'M\'enard, Gabriel'

_publ_section_title
;
 Synthesis, characterization, and electrochemical properties of a
 first-row metal phthalocyanine series.
;
_journal_issue 45
_journal_name_full 'Dalton transactions (Cambridge, England : 2003)'
_journal_page_first 16268
_journal_page_last 16277
_journal_paper_doi 10.1039/d0dt01372b
_journal_volume 49
_journal_year 2020
_chemical_formula_moiety 'C48 H49 Li N8 O8'
_chemical_formula_sum 'C48 H49 Li N8 O8'
_chemical_formula_weight 872.91
_space_group_crystal_system monoclinic
_space_group_IT_number 14
_space_group_name_Hall '-P 2ybc'
_space_group_name_H-M_alt 'P 1 21/c 1'
_symmetry_Int_Tables_number 14
_audit_creation_date 2016-08-18
_audit_creation_method
;
Olex2 1.2
(compiled 2016.02.19 svn.r3266 for OlexSys, GUI svn.r5155)
;
_audit_update_record
;
2020-04-10 deposited with the CCDC.	2020-05-05 downloaded from the CCDC.
;
_cell_angle_alpha 90
_cell_angle_beta 92.720(13)
_cell_angle_gamma 90
_cell_formula_units_Z 4
_cell_length_a 15.182(3)
_cell_length_b 20.962(4)
_cell_length_c 13.078(3)
_cell_measurement_reflns_used 631
_cell_measurement_temperature 100(2)
_cell_measurement_theta_max 19.92
_cell_measurement_theta_min 2.32
_cell_volume 4157.3(15)
_computing_cell_refinement 'SAINT v8.34A (Bruker, 2013)'
_computing_data_reduction 'SAINT v8.34A (Bruker, 2013)'
_computing_molecular_graphics 'Olex2 (Dolomanov et al., 2009)'
_computing_publication_material 'Olex2 (Dolomanov et al., 2009)'
_computing_structure_refinement 'olex2.refine (Bourhis et al., 2015)'
_diffrn_ambient_temperature 100.0
_diffrn_measured_fraction_theta_full 0.9915
_diffrn_measured_fraction_theta_max 0.9915
_diffrn_measurement_device_type 'Bruker APEX-II CCD'
_diffrn_measurement_method '\f and \w scans'
_diffrn_radiation_type 'Mo K\a'
_diffrn_radiation_wavelength 0.71073
_diffrn_reflns_av_R_equivalents 0.1887
_diffrn_reflns_av_unetI/netI 0.2134
_diffrn_reflns_limit_h_max 18
_diffrn_reflns_limit_h_min -17
_diffrn_reflns_limit_k_max 19
_diffrn_reflns_limit_k_min -26
_diffrn_reflns_limit_l_max 16
_diffrn_reflns_limit_l_min -16
_diffrn_reflns_number 23906
_diffrn_reflns_theta_full 26.4463
_diffrn_reflns_theta_max 26.45
_diffrn_reflns_theta_min 1.34
_diffrn_standards_number 0
_exptl_absorpt_coefficient_mu 0.096
_exptl_absorpt_correction_T_max 0.7454
_exptl_absorpt_correction_T_min 0.6167
_exptl_absorpt_correction_type multi-scan
_exptl_absorpt_process_details
;
SADABS-2014/5 (Bruker,2014/5) was used for absorption correction.
wR2(int) was 0.0742 before and 0.0657 after correction.
The Ratio of minimum to maximum transmission is 0.8273.
The \l/2 correction factor is 0.00150.
;
_exptl_crystal_colour green
_exptl_crystal_density_diffrn 1.3945
_exptl_crystal_description block
_exptl_crystal_F_000 1840.8884
_exptl_crystal_size_max 0.15
_exptl_crystal_size_mid 0.15
_exptl_crystal_size_min 0.1
_refine_diff_density_max 0.9806
_refine_diff_density_min -0.9603
_refine_diff_density_rms 0.2312
_refine_ls_d_res_high 0.7979
_refine_ls_d_res_low 15.1652
_refine_ls_goodness_of_fit_ref 0.9833
_refine_ls_hydrogen_treatment constr
_refine_ls_matrix_type full
_refine_ls_number_constraints 74
_refine_ls_number_parameters 593
_refine_ls_number_reflns 8500
_refine_ls_number_restraints 0
_refine_ls_restrained_S_all 0.9833
_refine_ls_R_factor_all 0.2038
_refine_ls_R_factor_gt 0.0741
_refine_ls_shift/su_max 0.0003
_refine_ls_shift/su_mean 0.0000
_refine_ls_structure_factor_coef Fsqd
_refine_ls_weighting_details 'w=1/[\s^2^(Fo^2^)+(0.0532P)^2^] where P=(Fo^2^+2Fc^2^)/3'
_refine_ls_weighting_scheme calc
_refine_ls_wR_factor_gt 0.1245
_refine_ls_wR_factor_ref 0.1746
_reflns_Friedel_coverage 0.0
_reflns_limit_h_max 18
_reflns_limit_h_min -18
_reflns_limit_k_max 26
_reflns_limit_k_min 0
_reflns_limit_l_max 16
_reflns_limit_l_min 0
_reflns_number_gt 3734
_reflns_number_total 8500
_reflns_threshold_expression I>=2u(I)
_cod_data_source_file d0dt01372b2.cif
_cod_data_source_block cch22_a
_cod_depositor_comments 'Adding full bibliography for 7704403--7704411.cif.'
_cod_original_cell_volume 4157.4(15)
_cod_database_code 7704403
_olex2_refinement_description
;
1. Fixed Uiso
 At 1.2 times of:
  All C(H) groups, All C(H,H) groups, All N(H) groups
 At 1.5 times of:
  All C(H,H,H) groups
2.a Secondary CH2 refined with riding coordinates:
 C018(H01a,H01b), C01C(H01e,H01f), C01E(H01h,H01i), C01F(H01j,H01k), C01I(H01p,
 H01q), C01J(H01r,H01s), C01M(H01z,H), C01N(H01,Ha)
2.b Aromatic/amide H refined with riding coordinates:
 N00F(H00F), C00T(H00T), C014(H014), C016(H016), C019(H019), C01A(H01c),
 C01B(H01d), C01D(H01g), C01G(H01l)
2.c Idealised Me refined as rotating group:
 C01H(H01m,H01n,H01o), C01K(H01t,H01u,H01v), C01L(H01w,H01x,H01y), C01O(H0aa,
 Hb,Hc), C01P(H1aa,Hd,He), C01Q(H2aa,Hf,Hg), C01R(H3aa,Hh,Hi), C01S(H4aa,Hj,Hk)
;
_olex2_submission_special_instructions 'No special instructions were received'

loop_
_space_group_symop_id
_space_group_symop_operation_xyz
1 x,y,z
2 -x,y+1/2,-z+1/2
3 -x,-y,-z
4 x,-y-1/2,z-1/2

loop_
_atom_site_label
_atom_site_type_symbol
_atom_site_fract_x
_atom_site_fract_y
_atom_site_fract_z
_atom_site_U_iso_or_equiv
_atom_site_adp_type
_atom_site_occupancy
_atom_site_refinement_flags_posn
O7 O 0.22283(19) 0.44880(13) 0.6073(2) 0.0188(7) Uani 1.000000 .
O2 O 0.83656(19) 0.74269(13) 0.4619(2) 0.0220(7) Uani 1.000000 .
O1 O 0.49771(19) 0.73057(13) 0.2775(2) 0.0219(7) Uani 1.000000 .
O3 O 0.9632(2) 0.63438(14) 0.6436(2) 0.0266(8) Uani 1.000000 .
O8 O 0.2876(2) 0.64004(13) 0.3241(2) 0.0250(8) Uani 1.000000 .
O6 O 0.3225(2) 0.38642(13) 0.8182(2) 0.0234(8) Uani 1.000000 .
O4 O 0.8595(2) 0.47007(14) 0.9516(2) 0.0250(8) Uani 1.000000 .
O5 O 0.6357(2) 0.42635(14) 1.0500(2) 0.0276(8) Uani 1.000000 .
N4 N 0.6964(2) 0.56882(15) 0.7108(2) 0.0143(8) Uani 1.000000 .
N2 N 0.6111(2) 0.62533(15) 0.5406(2) 0.0151(8) Uani 1.000000 .
N3 N 0.7646(2) 0.64144(15) 0.5943(2) 0.0125(8) Uani 1.000000 .
N6 N 0.5462(2) 0.49706(15) 0.7459(3) 0.0169(8) Uani 1.000000 .
N8 N 0.4605(2) 0.55524(15) 0.5763(3) 0.0162(8) Uani 1.000000 .
N1 N 0.4725(2) 0.63451(16) 0.4433(2) 0.0159(8) Uani 1.000000 .
N7 N 0.4010(2) 0.47468(15) 0.6820(3) 0.0165(8) Uani 1.000000 .
H00F H 0.3554(2) 0.44948(15) 0.6894(3) 0.0198(10) Uiso 1.000000 R
N5 N 0.6797(2) 0.49668(16) 0.8539(3) 0.0180(8) Uani 1.000000 .
C1 C 0.5569(3) 0.65033(18) 0.4655(3) 0.0155(10) Uani 1.000000 .
C16 C 0.7269(3) 0.53376(19) 0.7914(3) 0.0157(10) Uani 1.000000 .
C7 C 0.6899(3) 0.70088(19) 0.4521(3) 0.0159(10) Uani 1.000000 .
C15 C 0.8222(3) 0.54093(19) 0.8076(3) 0.0159(10) Uani 1.000000 .
C27 C 0.2333(3) 0.49488(19) 0.5357(3) 0.0157(10) Uani 1.000000 .
C10 C 0.8484(3) 0.58285(18) 0.7308(3) 0.0139(10) Uani 1.000000 .
C24 C 0.4692(3) 0.46794(19) 0.7522(3) 0.0157(10) Uani 1.000000 .
C25 C 0.3951(3) 0.51604(19) 0.6013(3) 0.0152(10) Uani 1.000000 .
C31 C 0.3369(3) 0.57283(18) 0.4675(3) 0.0166(10) Uani 1.000000 .
C17 C 0.5959(3) 0.48130(19) 0.8333(3) 0.0190(10) Uani 1.000000 .
C9 C 0.7669(3) 0.59987(19) 0.6721(3) 0.0150(10) Uani 1.000000 .
C32 C 0.4292(3) 0.5905(2) 0.4938(3) 0.0166(10) Uani 1.000000 .
C29 C 0.1915(3) 0.56288(19) 0.3926(3) 0.0196(10) Uani 1.000000 .
H00T H 0.1476(3) 0.57573(19) 0.3426(3) 0.0236(12) Uiso 1.000000 R
C8 C 0.6922(3) 0.65380(19) 0.5367(3) 0.0160(10) Uani 1.000000 .
C30 C 0.2736(3) 0.5928(2) 0.3944(3) 0.0184(10) Uani 1.000000 .
C26 C 0.3166(3) 0.52438(19) 0.5365(3) 0.0169(10) Uani 1.000000 .
C2 C 0.6043(3) 0.69823(19) 0.4068(3) 0.0160(10) Uani 1.000000 .
C11 C 0.9382(3) 0.5971(2) 0.7227(3) 0.0201(10) Uani 1.000000 .
C18 C 0.5438(3) 0.44065(19) 0.8994(3) 0.0184(10) Uani 1.000000 .
C14 C 0.8835(3) 0.5126(2) 0.8765(3) 0.0189(10) Uani 1.000000 .
C19 C 0.5574(3) 0.4142(2) 0.9975(3) 0.0213(11) Uani 1.000000 .
C23 C 0.4638(3) 0.43052(19) 0.8442(3) 0.0179(10) Uani 1.000000 .
C3 C 0.5810(3) 0.73590(19) 0.3217(3) 0.0180(10) Uani 1.000000 .
C28 C 0.1714(3) 0.51476(19) 0.4615(3) 0.0198(10) Uani 1.000000 .
H014 H 0.1147(3) 0.49547(19) 0.4573(3) 0.0238(13) Uiso 1.000000 R
C22 C 0.3958(3) 0.39410(19) 0.8824(3) 0.0202(11) Uani 1.000000 .
C5 C 0.7292(3) 0.77911(19) 0.3312(3) 0.0195(11) Uani 1.000000 .
H016 H 0.7712(3) 0.80741(19) 0.3043(3) 0.0234(13) Uiso 1.000000 R
C6 C 0.7537(3) 0.7419(2) 0.4147(3) 0.0197(10) Uani 1.000000 .
C45 C 0.1429(3) 0.4115(2) 0.6020(3) 0.0212(11) Uani 1.000000 .
H01a H 0.1241(3) 0.4045(2) 0.5293(3) 0.0254(13) Uiso 1.000000 R
H01b H 0.1547(3) 0.3693(2) 0.6337(3) 0.0254(13) Uiso 1.000000 R
C12 C 0.9982(3) 0.5716(2) 0.7960(3) 0.0241(11) Uani 1.000000 .
H019 H 1.0586(3) 0.5831(2) 0.7948(3) 0.0289(13) Uiso 1.000000 R
C13 C 0.9709(3) 0.5298(2) 0.8707(3) 0.0238(11) Uani 1.000000 .
H01c H 1.0134(3) 0.5126(2) 0.9188(3) 0.0286(13) Uiso 1.000000 R
C21 C 0.4101(3) 0.3675(2) 0.9791(3) 0.0258(11) Uani 1.000000 .
H01d H 0.3656(3) 0.3420(2) 1.0073(3) 0.0309(14) Uiso 1.000000 R
C41 C 0.6468(3) 0.4000(2) 1.1509(3) 0.0255(11) Uani 1.000000 .
H01e H 0.5993(3) 0.4148(2) 1.1943(3) 0.0306(13) Uiso 1.000000 R
H01f H 0.6454(3) 0.3528(2) 1.1480(3) 0.0306(13) Uiso 1.000000 R
C4 C 0.6449(3) 0.7764(2) 0.2853(3) 0.0222(11) Uani 1.000000 .
H01g H 0.6307(3) 0.8027(2) 0.2277(3) 0.0266(13) Uiso 1.000000 R
C35 C 0.9039(3) 0.7812(2) 0.4165(4) 0.0270(12) Uani 1.000000 .
H01h H 0.8785(3) 0.8232(2) 0.3971(4) 0.0324(14) Uiso 1.000000 R
H01i H 0.9527(3) 0.7885(2) 0.4682(4) 0.0324(14) Uiso 1.000000 R
C43 C 0.2469(3) 0.3549(2) 0.8578(4) 0.0282(12) Uani 1.000000 .
H01j H 0.2075(3) 0.3400(2) 0.8002(4) 0.0338(14) Uiso 1.000000 R
H01k H 0.2666(3) 0.3171(2) 0.8982(4) 0.0338(14) Uiso 1.000000 R
C20 C 0.4890(3) 0.3780(2) 1.0352(3) 0.0276(12) Uani 1.000000 .
H01l H 0.4965(3) 0.3598(2) 1.1016(3) 0.0331(14) Uiso 1.000000 R
C46 C 0.0696(3) 0.4438(2) 0.6558(4) 0.0317(12) Uani 1.000000 .
H01m H 0.0520(13) 0.4828(7) 0.6186(12) 0.0475(19) Uiso 1.000000 GR
H01n H 0.0189(7) 0.4150(5) 0.6580(19) 0.0475(19) Uiso 1.000000 GR
H01o H 0.0901(7) 0.4549(12) 0.7257(8) 0.0475(19) Uiso 1.000000 GR
C33 C 0.4842(3) 0.7584(2) 0.1769(3) 0.0303(12) Uani 1.000000 .
H01p H 0.4882(3) 0.8055(2) 0.1814(3) 0.0363(15) Uiso 1.000000 R
H01q H 0.5301(3) 0.7431(2) 0.1315(3) 0.0363(15) Uiso 1.000000 R
C47 C 0.2915(3) 0.7032(2) 0.3675(4) 0.0301(12) Uani 1.000000 .
H01r H 0.2932(3) 0.7004(2) 0.4431(4) 0.0361(14) Uiso 1.000000 R
H01s H 0.3460(3) 0.7249(2) 0.3473(4) 0.0361(14) Uiso 1.000000 R
C42 C 0.7353(3) 0.4228(2) 1.1934(3) 0.0298(12) Uani 1.000000 .
H01t H 0.7815(4) 0.4086(11) 1.1488(12) 0.0447(18) Uiso 1.000000 GR
H01u H 0.7353(6) 0.4695(2) 1.1970(19) 0.0447(18) Uiso 1.000000 GR
H01v H 0.7466(8) 0.4052(10) 1.2622(9) 0.0447(18) Uiso 1.000000 GR
C36 C 0.9408(3) 0.7504(2) 0.3228(4) 0.0363(13) Uani 1.000000 .
H01w H 0.8946(6) 0.7483(13) 0.2679(8) 0.054(2) Uiso 1.000000 GR
H01x H 0.9903(13) 0.7758(8) 0.2999(14) 0.054(2) Uiso 1.000000 GR
H01y H 0.9612(18) 0.7072(6) 0.3399(7) 0.054(2) Uiso 1.000000 GR
C37 C 1.0594(3) 0.6413(2) 0.6350(4) 0.0356(13) Uani 1.000000 .
H01z H 1.0857(3) 0.6625(2) 0.6968(4) 0.0427(16) Uiso 1.000000 R
H H 1.0871(3) 0.5988(2) 0.6285(4) 0.0427(16) Uiso 1.000000 R
C39 C 0.8310(4) 0.4084(2) 0.9140(4) 0.0359(13) Uani 1.000000 .
H01 H 0.7881(4) 0.3900(2) 0.9604(4) 0.0431(16) Uiso 1.000000 R
Ha H 0.8013(4) 0.4132(2) 0.8453(4) 0.0431(16) Uiso 1.000000 R
C44 C 0.1973(3) 0.3991(2) 0.9241(4) 0.0373(14) Uani 1.000000 .
H0aa H 0.1832(17) 0.4384(6) 0.8864(9) 0.056(2) Uiso 1.000000 GR
Hb H 0.1426(10) 0.3785(6) 0.9435(19) 0.056(2) Uiso 1.000000 GR
Hc H 0.2336(8) 0.4092(11) 0.9859(11) 0.056(2) Uiso 1.000000 GR
C34 C 0.3950(3) 0.7391(3) 0.1348(4) 0.0427(15) Uani 1.000000 .
H1aa H 0.3892(8) 0.7500(14) 0.0619(7) 0.064(2) Uiso 1.000000 GR
Hd H 0.3875(8) 0.6930(3) 0.143(2) 0.064(2) Uiso 1.000000 GR
He H 0.3497(3) 0.7617(11) 0.1716(16) 0.064(2) Uiso 1.000000 GR
C38 C 1.0743(4) 0.6801(2) 0.5436(4) 0.0462(15) Uani 1.000000 .
H2aa H 1.049(2) 0.6584(8) 0.4827(5) 0.069(2) Uiso 1.000000 GR
Hf H 1.0462(19) 0.7218(7) 0.5505(12) 0.069(2) Uiso 1.000000 GR
Hg H 1.1378(4) 0.6858(13) 0.5367(15) 0.069(2) Uiso 1.000000 GR
C48 C 0.2128(3) 0.7410(2) 0.3306(5) 0.0449(15) Uani 1.000000 .
H3aa H 0.2109(12) 0.7434(13) 0.2557(5) 0.067(2) Uiso 1.000000 GR
Hh H 0.1591(4) 0.7204(9) 0.353(2) 0.067(2) Uiso 1.000000 GR
Hi H 0.2168(11) 0.7842(6) 0.359(2) 0.067(2) Uiso 1.000000 GR
C40 C 0.9073(5) 0.3651(3) 0.9077(7) 0.095(3) Uani 1.000000 .
H4aa H 0.9513(16) 0.3846(12) 0.865(3) 0.143(4) Uiso 1.000000 GR
Hj H 0.934(2) 0.358(2) 0.9765(7) 0.143(4) Uiso 1.000000 GR
Hk H 0.8877(8) 0.3244(10) 0.877(4) 0.143(4) Uiso 1.000000 GR
Li1T Li 0.5810(5) 0.5589(3) 0.6406(5) 0.0223(17) Uani 1.000000 .

loop_
_atom_site_aniso_label
_atom_site_aniso_U_11
_atom_site_aniso_U_22
_atom_site_aniso_U_33
_atom_site_aniso_U_12
_atom_site_aniso_U_13
_atom_site_aniso_U_23
O7 0.0145(17) 0.0205(16) 0.0216(16) -0.0053(14) 0.0021(14) 0.0024(14)
O2 0.0142(17) 0.0228(16) 0.0291(18) -0.0043(15) 0.0010(15) 0.0071(14)
O1 0.0167(17) 0.0314(18) 0.0172(16) -0.0036(15) -0.0026(14) 0.0057(14)
O3 0.0188(18) 0.0381(19) 0.0228(17) -0.0118(16) 0.0007(15) 0.0048(15)
O8 0.036(2) 0.0217(17) 0.0171(16) -0.0031(16) -0.0040(15) 0.0014(14)
O6 0.0152(17) 0.0286(18) 0.0264(17) -0.0105(15) -0.0002(15) 0.0047(15)
O4 0.0280(19) 0.0302(18) 0.0163(16) -0.0038(16) -0.0046(15) 0.0073(14)
O5 0.0207(18) 0.040(2) 0.0216(17) -0.0052(16) -0.0036(15) 0.0124(15)
N4 0.015(2) 0.0133(18) 0.0145(18) -0.0005(16) -0.0007(16) 0.0009(15)
N2 0.015(2) 0.0156(18) 0.0144(18) 0.0031(17) 0.0009(17) -0.0013(15)
N3 0.015(2) 0.0126(18) 0.0102(17) 0.0027(16) 0.0028(16) 0.0001(15)
N6 0.015(2) 0.0188(19) 0.0173(19) 0.0004(17) 0.0013(17) 0.0021(16)
N8 0.015(2) 0.0171(19) 0.0168(19) -0.0026(17) 0.0031(16) 0.0032(16)
N1 0.018(2) 0.0153(19) 0.0148(18) 0.0005(17) 0.0009(17) -0.0012(16)
N7 0.014(2) 0.0151(19) 0.021(2) -0.0031(16) 0.0030(17) 0.0027(16)
N5 0.017(2) 0.021(2) 0.0168(19) 0.0003(18) 0.0005(17) 0.0036(16)
C1 0.019(3) 0.014(2) 0.014(2) 0.002(2) 0.006(2) -0.0012(19)
C16 0.016(2) 0.016(2) 0.015(2) 0.002(2) -0.0011(19) -0.0009(19)
C7 0.018(3) 0.013(2) 0.017(2) 0.001(2) 0.007(2) 0.0007(19)
C15 0.014(2) 0.018(2) 0.016(2) 0.001(2) 0.004(2) -0.0065(19)
C27 0.014(2) 0.017(2) 0.016(2) 0.001(2) 0.003(2) -0.004(2)
C10 0.017(2) 0.015(2) 0.010(2) -0.004(2) -0.0017(19) -0.0002(18)
C24 0.012(2) 0.018(2) 0.017(2) 0.000(2) 0.003(2) 0.0012(19)
C25 0.014(2) 0.017(2) 0.015(2) 0.000(2) 0.0036(19) 0.0002(19)
C31 0.021(3) 0.014(2) 0.015(2) -0.001(2) 0.002(2) -0.0018(19)
C17 0.018(3) 0.019(2) 0.020(2) 0.006(2) -0.002(2) -0.001(2)
C9 0.019(3) 0.016(2) 0.010(2) 0.004(2) 0.0016(19) -0.0061(19)
C32 0.021(3) 0.017(2) 0.013(2) 0.003(2) 0.000(2) -0.0040(19)
C29 0.015(3) 0.024(2) 0.019(2) 0.007(2) -0.005(2) -0.007(2)
C8 0.020(3) 0.015(2) 0.013(2) -0.001(2) 0.002(2) -0.0028(18)
C30 0.022(3) 0.018(2) 0.015(2) 0.004(2) 0.002(2) -0.004(2)
C26 0.015(2) 0.018(2) 0.018(2) 0.000(2) 0.002(2) -0.004(2)
C2 0.017(3) 0.015(2) 0.015(2) -0.001(2) -0.000(2) -0.0045(19)
C11 0.018(3) 0.027(3) 0.016(2) -0.005(2) 0.005(2) 0.000(2)
C18 0.020(3) 0.018(2) 0.018(2) 0.000(2) 0.000(2) 0.002(2)
C14 0.021(3) 0.021(2) 0.015(2) 0.001(2) -0.003(2) -0.002(2)
C19 0.015(3) 0.027(3) 0.021(2) -0.002(2) -0.006(2) 0.004(2)
C23 0.018(3) 0.016(2) 0.019(2) -0.000(2) 0.003(2) 0.003(2)
C3 0.021(3) 0.017(2) 0.016(2) 0.002(2) -0.001(2) 0.0022(19)
C28 0.015(2) 0.020(2) 0.025(2) -0.002(2) 0.003(2) -0.006(2)
C22 0.022(3) 0.020(2) 0.019(2) 0.003(2) 0.002(2) 0.003(2)
C5 0.021(3) 0.014(2) 0.024(2) -0.002(2) 0.006(2) 0.0041(19)
C6 0.018(3) 0.018(2) 0.024(2) 0.002(2) 0.005(2) 0.004(2)
C45 0.017(3) 0.020(2) 0.027(2) -0.010(2) 0.005(2) -0.003(2)
C12 0.016(3) 0.035(3) 0.021(2) -0.004(2) 0.002(2) -0.004(2)
C13 0.021(3) 0.033(3) 0.016(2) 0.005(2) -0.004(2) -0.001(2)
C21 0.024(3) 0.028(3) 0.026(3) -0.005(2) 0.007(2) 0.011(2)
C41 0.031(3) 0.029(3) 0.017(2) 0.005(2) 0.000(2) 0.006(2)
C4 0.023(3) 0.023(2) 0.020(2) 0.003(2) 0.003(2) 0.008(2)
C35 0.020(3) 0.022(3) 0.040(3) -0.009(2) 0.005(2) 0.008(2)
C43 0.022(3) 0.031(3) 0.032(3) -0.011(2) 0.003(2) 0.005(2)
C20 0.029(3) 0.035(3) 0.018(2) -0.006(3) 0.002(2) 0.007(2)
C46 0.024(3) 0.040(3) 0.031(3) -0.001(3) 0.004(2) -0.005(2)
C33 0.029(3) 0.042(3) 0.020(2) 0.004(3) -0.002(2) 0.012(2)
C47 0.024(3) 0.032(3) 0.034(3) -0.003(2) 0.001(2) 0.009(2)
C42 0.027(3) 0.039(3) 0.022(3) -0.004(3) -0.006(2) -0.001(2)
C36 0.033(3) 0.029(3) 0.048(3) -0.001(3) 0.012(3) 0.007(3)
C37 0.029(3) 0.041(3) 0.037(3) -0.006(3) 0.002(3) 0.001(3)
C39 0.046(4) 0.026(3) 0.034(3) -0.009(3) -0.010(3) 0.008(2)
C44 0.030(3) 0.051(3) 0.031(3) 0.000(3) 0.008(3) 0.000(3)
C34 0.038(3) 0.062(4) 0.026(3) -0.005(3) -0.010(3) 0.010(3)
C38 0.037(3) 0.047(4) 0.056(4) -0.012(3) 0.018(3) -0.004(3)
C48 0.032(3) 0.034(3) 0.068(4) 0.000(3) 0.006(3) 0.014(3)
C40 0.088(6) 0.056(4) 0.135(7) 0.040(4) -0.057(6) -0.037(5)
Li1T 0.025(4) 0.023(4) 0.018(4) -0.001(4) 0.001(3) 0.004(3)

loop_
_atom_type_symbol
_atom_type_scat_dispersion_real
_atom_type_scat_dispersion_imag
_atom_type_scat_Cromer_Mann_a1
_atom_type_scat_Cromer_Mann_a2
_atom_type_scat_Cromer_Mann_a3
_atom_type_scat_Cromer_Mann_a4
_atom_type_scat_Cromer_Mann_b1
_atom_type_scat_Cromer_Mann_b2
_atom_type_scat_Cromer_Mann_b3
_atom_type_scat_Cromer_Mann_b4
_atom_type_scat_Cromer_Mann_c
_atom_type_scat_source
_atom_type_scat_dispersion_source
H 0.00000 0.00000 0.49300 0.32291 0.14019 0.04081 10.51090 26.12570 3.14236 57.79970 0.0030380000826 'International Tables Volume C Table 6.1.1.4 (pp. 500-502)' 'Henke, Gullikson and Davis, At. Data and Nucl. Data Tables, 1993, 54, 2'
C 0.00347 0.00161 2.31000 1.02000 1.58860 0.86500 20.84390 10.20750 0.56870 51.65120 0.215599998832 'International Tables Volume C Table 6.1.1.4 (pp. 500-502)' 'Henke, Gullikson and Davis, At. Data and Nucl. Data Tables, 1993, 54, 2'
Li -0.00003 0.00005 1.12820 0.75080 0.61750 0.46530 3.95460 1.05240 85.39050 168.26100 0.0377000011504 'International Tables Volume C Table 6.1.1.4 (pp. 500-502)' 'Henke, Gullikson and Davis, At. Data and Nucl. Data Tables, 1993, 54, 2'
O 0.01158 0.00611 3.04850 2.28680 1.54630 0.86700 13.27710 5.70110 0.32390 32.90890 0.250800013542 'International Tables Volume C Table 6.1.1.4 (pp. 500-502)' 'Henke, Gullikson and Davis, At. Data and Nucl. Data Tables, 1993, 54, 2'
N 0.00653 0.00323 12.21260 3.13220 2.01250 1.16630 0.00570 9.89330 28.99750 0.58260 -11.5290002823 'International Tables Volume C Table 6.1.1.4 (pp. 500-502)' 'Henke, Gullikson and Davis, At. Data and Nucl. Data Tables, 1993, 54, 2'

loop_
_geom_angle_atom_site_label_1
_geom_angle_atom_site_label_2
_geom_angle_atom_site_label_3
_geom_angle
_geom_angle_site_symmetry_1
_geom_angle_site_symmetry_3
_geom_angle_publ_flag
C45 O7 C27 118.5(3) . . ?
C35 O2 C6 118.1(3) . . ?
C33 O1 C3 116.1(3) . . ?
C37 O3 C11 115.2(3) . . ?
C47 O8 C30 113.9(3) . . ?
C43 O6 C22 118.1(3) . . ?
C39 O4 C14 114.8(3) . . ?
C41 O5 C19 116.9(3) . . ?
C9 N4 C16 107.6(3) . . ?
Li1T N4 C16 125.2(4) . . ?
Li1T N4 C9 125.2(3) . . ?
C8 N2 C1 108.6(3) . . ?
Li1T N2 C1 126.9(4) . . ?
Li1T N2 C8 124.5(4) . . ?
C8 N3 C9 123.3(4) . . ?
C17 N6 C24 106.8(3) . . ?
Li1T N6 C24 127.6(4) . . ?
Li1T N6 C17 125.4(4) . . ?
C32 N8 C25 106.7(4) . . ?
Li1T N8 C25 126.9(3) . . ?
Li1T N8 C32 126.3(4) . . ?
C32 N1 C1 123.7(4) . . ?
C24 N7 H00F 116.2(2) . . ?
C25 N7 H00F 116.2(2) . . ?
C25 N7 C24 127.5(4) . . ?
C17 N5 C16 123.1(4) . . ?
N1 C1 N2 126.9(4) . . ?
C2 C1 N2 110.3(4) . . ?
C2 C1 N1 122.8(4) . . ?
N5 C16 N4 127.7(4) . . ?
C15 C16 N4 111.0(4) . . ?
C15 C16 N5 121.3(4) . . ?
C2 C7 C8 106.1(4) . . ?
C6 C7 C8 132.7(4) . . ?
C6 C7 C2 121.2(4) . . ?
C10 C15 C16 105.9(4) . . ?
C14 C15 C16 132.4(4) . . ?
C14 C15 C10 121.6(4) . . ?
C26 C27 O7 116.2(4) . . ?
C28 C27 O7 126.8(4) . . ?
C28 C27 C26 117.0(4) . . ?
C9 C10 C15 105.3(4) . . ?
C11 C10 C15 119.8(4) . . ?
C11 C10 C9 134.9(4) . . ?
N7 C24 N6 123.9(4) . . ?
C23 C24 N6 112.8(4) . . ?
C23 C24 N7 123.3(4) . . ?
N7 C25 N8 123.6(4) . . ?
C26 C25 N8 112.6(3) . . ?
C26 C25 N7 123.7(4) . . ?
C30 C31 C32 134.8(4) . . ?
C26 C31 C32 105.5(4) . . ?
C26 C31 C30 119.7(4) . . ?
N5 C17 N6 126.3(4) . . ?
C18 C17 N6 109.7(4) . . ?
C18 C17 N5 123.9(4) . . ?
N3 C9 N4 126.7(4) . . ?
C10 C9 N4 110.2(3) . . ?
C10 C9 N3 123.1(4) . . ?
N1 C32 N8 127.1(4) . . ?
C31 C32 N8 109.8(4) . . ?
C31 C32 N1 123.1(4) . . ?
C30 C29 H00T 118.8(3) . . ?
C28 C29 H00T 118.8(3) . . ?
C28 C29 C30 122.4(4) . . ?
N3 C8 N2 127.9(4) . . ?
C7 C8 N2 109.2(4) . . ?
C7 C8 N3 122.9(4) . . ?
C31 C30 O8 123.6(4) . . ?
C29 C30 O8 118.6(4) . . ?
C29 C30 C31 117.8(4) . . ?
C25 C26 C27 132.0(4) . . ?
C31 C26 C27 122.5(4) . . ?
C31 C26 C25 105.4(4) . . ?
C7 C2 C1 105.8(4) . . ?
C3 C2 C1 133.7(4) . . ?
C3 C2 C7 120.5(4) . . ?
C10 C11 O3 119.1(4) . . ?
C12 C11 O3 122.9(4) . . ?
C12 C11 C10 118.0(4) . . ?
C19 C18 C17 134.9(4) . . ?
C23 C18 C17 105.2(4) . . ?
C23 C18 C19 119.8(4) . . ?
C15 C14 O4 122.7(4) . . ?
C13 C14 O4 119.5(4) . . ?
C13 C14 C15 117.8(4) . . ?
C18 C19 O5 118.1(4) . . ?
C20 C19 O5 124.6(4) . . ?
C20 C19 C18 117.3(4) . . ?
C18 C23 C24 105.4(4) . . ?
C22 C23 C24 131.9(4) . . ?
C22 C23 C18 122.5(4) . . ?
C2 C3 O1 118.9(4) . . ?
C4 C3 O1 123.4(4) . . ?
C4 C3 C2 117.7(4) . . ?
C29 C28 C27 120.6(4) . . ?
H014 C28 C27 119.7(2) . . ?
H014 C28 C29 119.7(3) . . ?
C23 C22 O6 116.0(4) . . ?
C21 C22 O6 126.7(4) . . ?
C21 C22 C23 117.3(4) . . ?
C6 C5 H016 119.1(3) . . ?
C4 C5 H016 119.1(3) . . ?
C4 C5 C6 121.9(4) . . ?
C7 C6 O2 118.9(4) . . ?
C5 C6 O2 123.8(4) . . ?
C5 C6 C7 117.3(4) . . ?
H01a C45 O7 109.2(2) . . ?
H01b C45 O7 109.2(2) . . ?
H01b C45 H01a 107.9 . . ?
C46 C45 O7 111.8(3) . . ?
C46 C45 H01a 109.2(3) . . ?
C46 C45 H01b 109.2(3) . . ?
H019 C12 C11 119.4(3) . . ?
C13 C12 C11 121.2(4) . . ?
C13 C12 H019 119.4(3) . . ?
C12 C13 C14 121.5(4) . . ?
H01c C13 C14 119.2(3) . . ?
H01c C13 C12 119.2(3) . . ?
H01d C21 C22 119.7(3) . . ?
C20 C21 C22 120.7(4) . . ?
C20 C21 H01d 119.7(3) . . ?
H01e C41 O5 110.5(2) . . ?
H01f C41 O5 110.5(2) . . ?
H01f C41 H01e 108.6 . . ?
C42 C41 O5 106.4(4) . . ?
C42 C41 H01e 110.5(3) . . ?
C42 C41 H01f 110.5(2) . . ?
C5 C4 C3 121.4(4) . . ?
H01g C4 C3 119.3(3) . . ?
H01g C4 C5 119.3(3) . . ?
H01h C35 O2 109.0(2) . . ?
H01i C35 O2 109.0(2) . . ?
H01i C35 H01h 107.8 . . ?
C36 C35 O2 112.9(3) . . ?
C36 C35 H01h 109.0(3) . . ?
C36 C35 H01i 109.0(3) . . ?
H01j C43 O6 109.5(2) . . ?
H01k C43 O6 109.5(2) . . ?
H01k C43 H01j 108.1 . . ?
C44 C43 O6 110.8(4) . . ?
C44 C43 H01j 109.5(3) . . ?
C44 C43 H01k 109.5(3) . . ?
C21 C20 C19 122.4(4) . . ?
H01l C20 C19 118.8(3) . . ?
H01l C20 C21 118.8(3) . . ?
H01m C46 C45 109.5 . . ?
H01n C46 C45 109.5 . . ?
H01n C46 H01m 109.5 . . ?
H01o C46 C45 109.5 . . ?
H01o C46 H01m 109.5 . . ?
H01o C46 H01n 109.5 . . ?
H01p C33 O1 110.0(2) . . ?
H01q C33 O1 110.0(2) . . ?
H01q C33 H01p 108.4 . . ?
C34 C33 O1 108.2(4) . . ?
C34 C33 H01p 110.0(3) . . ?
C34 C33 H01q 110.0(3) . . ?
H01r C47 O8 109.6(2) . . ?
H01s C47 O8 109.6(2) . . ?
H01s C47 H01r 108.2 . . ?
C48 C47 O8 110.1(4) . . ?
C48 C47 H01r 109.6(3) . . ?
C48 C47 H01s 109.6(3) . . ?
H01t C42 C41 109.5 . . ?
H01u C42 C41 109.5 . . ?
H01u C42 H01t 109.5 . . ?
H01v C42 C41 109.5 . . ?
H01v C42 H01t 109.5 . . ?
H01v C42 H01u 109.5 . . ?
H01w C36 C35 109.5 . . ?
H01x C36 C35 109.5 . . ?
H01x C36 H01w 109.5 . . ?
H01y C36 C35 109.5 . . ?
H01y C36 H01w 109.5 . . ?
H01y C36 H01x 109.5 . . ?
H01z C37 O3 110.1(2) . . ?
H C37 O3 110.1(2) . . ?
H C37 H01z 108.4 . . ?
C38 C37 O3 107.9(4) . . ?
C38 C37 H01z 110.1(3) . . ?
C38 C37 H 110.1(3) . . ?
H01 C39 O4 109.6(2) . . ?
Ha C39 O4 109.6(2) . . ?
Ha C39 H01 108.1 . . ?
C40 C39 O4 110.2(5) . . ?
C40 C39 H01 109.6(4) . . ?
C40 C39 Ha 109.6(4) . . ?
H0aa C44 C43 109.5 . . ?
Hb C44 C43 109.5 . . ?
Hb C44 H0aa 109.5 . . ?
Hc C44 C43 109.5 . . ?
Hc C44 H0aa 109.5 . . ?
Hc C44 Hb 109.5 . . ?
H1aa C34 C33 109.5 . . ?
Hd C34 C33 109.5 . . ?
Hd C34 H1aa 109.5 . . ?
He C34 C33 109.5 . . ?
He C34 H1aa 109.5 . . ?
He C34 Hd 109.5 . . ?
H2aa C38 C37 109.5 . . ?
Hf C38 C37 109.5 . . ?
Hf C38 H2aa 109.5 . . ?
Hg C38 C37 109.5 . . ?
Hg C38 H2aa 109.5 . . ?
Hg C38 Hf 109.5 . . ?
H3aa C48 C47 109.5 . . ?
Hh C48 C47 109.5 . . ?
Hh C48 H3aa 109.5 . . ?
Hi C48 C47 109.5 . . ?
Hi C48 H3aa 109.5 . . ?
Hi C48 Hh 109.5 . . ?
H4aa C40 C39 109.5 . . ?
Hj C40 C39 109.5 . . ?
Hj C40 H4aa 109.5 . . ?
Hk C40 C39 109.5 . . ?
Hk C40 H4aa 109.5 . . ?
Hk C40 Hj 109.5 . . ?
N2 Li1T N4 90.3(3) . . ?
N6 Li1T N4 90.3(3) . . ?
N6 Li1T N2 175.9(4) . . ?
N8 Li1T N4 175.0(4) . . ?
N8 Li1T N2 89.1(3) . . ?
N8 Li1T N6 89.9(3) . . ?

loop_
_geom_bond_atom_site_label_1
_geom_bond_atom_site_label_2
_geom_bond_distance
_geom_bond_site_symmetry_2
_geom_bond_publ_flag
O7 C27 1.360(5) . ?
O7 C45 1.443(5) . ?
O2 C6 1.375(5) . ?
O2 C35 1.451(5) . ?
O1 C3 1.371(5) . ?
O1 C33 1.444(5) . ?
O3 C11 1.364(5) . ?
O3 C37 1.477(5) . ?
O8 C30 1.374(5) . ?
O8 C47 1.441(5) . ?
O6 C22 1.370(5) . ?
O6 C43 1.441(5) . ?
O4 C14 1.387(5) . ?
O4 C39 1.442(5) . ?
O5 C19 1.367(5) . ?
O5 C41 1.433(5) . ?
N4 C16 1.349(5) . ?
N4 C9 1.369(5) . ?
N4 Li1T 1.950(8) . ?
N2 C1 1.357(5) . ?
N2 C8 1.371(5) . ?
N2 Li1T 1.978(8) . ?
N3 C9 1.339(5) . ?
N3 C8 1.328(5) . ?
N6 C24 1.325(5) . ?
N6 C17 1.379(5) . ?
N6 Li1T 1.982(8) . ?
N8 C25 1.342(5) . ?
N8 C32 1.374(5) . ?
N8 Li1T 1.978(8) . ?
N1 C1 1.343(5) . ?
N1 C32 1.327(5) . ?
N7 H00F 0.8800 . ?
N7 C24 1.357(5) . ?
N7 C25 1.366(5) . ?
N5 C16 1.357(5) . ?
N5 C17 1.327(5) . ?
C1 C2 1.472(6) . ?
C16 C15 1.459(6) . ?
C7 C8 1.481(6) . ?
C7 C2 1.404(6) . ?
C7 C6 1.402(6) . ?
C15 C10 1.406(5) . ?
C15 C14 1.398(6) . ?
C27 C26 1.408(6) . ?
C27 C28 1.383(6) . ?
C10 C9 1.469(6) . ?
C10 C11 1.404(6) . ?
C24 C23 1.442(6) . ?
C25 C26 1.439(6) . ?
C31 C32 1.474(6) . ?
C31 C30 1.388(6) . ?
C31 C26 1.403(5) . ?
C17 C18 1.471(6) . ?
C29 H00T 0.9500 . ?
C29 C30 1.394(6) . ?
C29 C28 1.395(6) . ?
C2 C3 1.396(6) . ?
C11 C12 1.397(6) . ?
C18 C19 1.404(6) . ?
C18 C23 1.399(6) . ?
C14 C13 1.380(6) . ?
C19 C20 1.395(6) . ?
C23 C22 1.396(6) . ?
C3 C4 1.390(6) . ?
C28 H014 0.9500 . ?
C22 C21 1.390(6) . ?
C5 H016 0.9500 . ?
C5 C6 1.378(6) . ?
C5 C4 1.388(6) . ?
C45 H01a 0.9900 . ?
C45 H01b 0.9900 . ?
C45 C46 1.506(6) . ?
C12 H019 0.9500 . ?
C12 C13 1.391(6) . ?
C13 H01c 0.9500 . ?
C21 H01d 0.9500 . ?
C21 C20 1.392(6) . ?
C41 H01e 0.9900 . ?
C41 H01f 0.9900 . ?
C41 C42 1.507(6) . ?
C4 H01g 0.9500 . ?
C35 H01h 0.9900 . ?
C35 H01i 0.9900 . ?
C35 C36 1.515(6) . ?
C43 H01j 0.9900 . ?
C43 H01k 0.9900 . ?
C43 C44 1.496(6) . ?
C20 H01l 0.9500 . ?
C46 H01m 0.9800 . ?
C46 H01n 0.9800 . ?
C46 H01o 0.9800 . ?
C33 H01p 0.9900 . ?
C33 H01q 0.9900 . ?
C33 C34 1.494(7) . ?
C47 H01r 0.9900 . ?
C47 H01s 0.9900 . ?
C47 C48 1.495(6) . ?
C42 H01t 0.9800 . ?
C42 H01u 0.9800 . ?
C42 H01v 0.9800 . ?
C36 H01w 0.9800 . ?
C36 H01x 0.9800 . ?
C36 H01y 0.9800 . ?
C37 H01z 0.9900 . ?
C37 H 0.9900 . ?
C37 C38 1.472(7) . ?
C39 H01 0.9900 . ?
C39 Ha 0.9900 . ?
C39 C40 1.477(7) . ?
C44 H0aa 0.9800 . ?
C44 Hb 0.9800 . ?
C44 Hc 0.9800 . ?
C34 H1aa 0.9800 . ?
C34 Hd 0.9800 . ?
C34 He 0.9800 . ?
C38 H2aa 0.9800 . ?
C38 Hf 0.9800 . ?
C38 Hg 0.9800 . ?
C48 H3aa 0.9800 . ?
C48 Hh 0.9800 . ?
C48 Hi 0.9800 . ?
C40 H4aa 0.9800 . ?
C40 Hj 0.9800 . ?
C40 Hk 0.9800 . ?
